data_7710352
loop_
_publ_author_name
'Yi, Chengkun'
'Wu, Lingfeng'
'Chen, Liang'
'Ren, Wenshan'

_publ_section_title
;
 Reactivity studies on lanthanum and cerium hydrido metallocenes.
;
_journal_issue 24
_journal_name_full 'Dalton transactions (Cambridge, England : 2003)'
_journal_page_first 9241
_journal_page_last 9246
_journal_paper_doi 10.1039/d2dt00996j
_journal_volume 51
_journal_year 2022
_chemical_formula_moiety 'C52 H84 Cl2 La2'
_chemical_formula_sum 'C52 H84 Cl2 La2'
_chemical_formula_weight 1057.91
_space_group_crystal_system orthorhombic
_space_group_IT_number 56
_space_group_name_Hall '-P 2ab 2ac'
_space_group_name_H-M_alt 'P c c n'
_atom_sites_solution_hydrogens geom
_atom_sites_solution_primary dual
_audit_creation_date 2022-05-01
_audit_creation_method
;
Olex2 1.2
(compiled 2017.08.10 svn.r3458 for OlexSys, GUI svn.r5381)
;
_audit_update_record
;
2022-05-03 deposited with the CCDC.	2022-05-25 downloaded from the CCDC.
;
_cell_angle_alpha 90
_cell_angle_beta 90
_cell_angle_gamma 90
_cell_formula_units_Z 4
_cell_length_a 12.9548(3)
_cell_length_b 16.8937(3)
_cell_length_c 24.5878(5)
_cell_measurement_reflns_used 22311
_cell_measurement_temperature 180.00(10)
_cell_measurement_theta_max 29.2230
_cell_measurement_theta_min 3.7370
_cell_volume 5381.15(19)
_computing_cell_refinement 'CrysAlisPro 1.171.39.46e (Rigaku OD, 2018)'
_computing_data_collection 'CrysAlisPro 1.171.39.46e (Rigaku OD, 2018)'
_computing_data_reduction 'CrysAlisPro 1.171.39.46e (Rigaku OD, 2018)'
_computing_molecular_graphics 'Olex2 (Dolomanov et al., 2009)'
_computing_publication_material 'Olex2 (Dolomanov et al., 2009)'
_computing_structure_refinement 'ShelXL (Sheldrick, 2015)'
_computing_structure_solution 'ShelXT (Sheldrick, 2015)'
_diffrn_ambient_environment N~2~
_diffrn_ambient_temperature 180.00(10)
_diffrn_detector 'CCD plate'
_diffrn_detector_area_resol_mean 8.0243
_diffrn_detector_type EosS2
_diffrn_measured_fraction_theta_full 0.996
_diffrn_measured_fraction_theta_max 0.996
_diffrn_measurement_details
;
List of Runs (angles in degrees, time in seconds):

  # Type    Start    End  Width  t~exp~   \w     \q     \k     \f   Frames
#--------------------------------------------------------------------------
  1  \w      0.00  84.00   1.00   11.01    --   16.35  57.00  60.00   84
  2  \w    -10.00  84.00   1.00   11.01    --   16.35  77.00-150.00   94
  3  \w    -35.00  53.00   1.00   11.01    --  -16.50  38.00-150.00   88
  4  \w    -20.00   5.00   1.00   11.01    --   16.35 -99.00  60.00   25
  5  \w     12.00  54.00   1.00   11.01    --   16.35 -99.00 120.00   42
  6  \w    -30.00  47.00   1.00   11.01    --   16.35   0.00  30.00   77
  7  \w    -56.00   9.00   1.00   11.01    --  -16.50 -77.00 -60.00   65
  8  \w     34.00  81.00   1.00   11.01    --   16.35-178.00 120.00   47
  9  \w    -51.00  33.00   1.00   11.01    --   16.35 -57.00 -90.00   84
;
_diffrn_measurement_device 'four-circle diffractometer'
_diffrn_measurement_device_type 'SuperNova, Dual, Cu at home/near, EosS2'
_diffrn_measurement_method '\w scans'
_diffrn_orient_matrix_type 'CrysAlisPro convention (1999,Acta A55,543-557)'
_diffrn_orient_matrix_UB_11 0.0481042000
_diffrn_orient_matrix_UB_12 0.0199584000
_diffrn_orient_matrix_UB_13 0.0016674000
_diffrn_orient_matrix_UB_21 -0.0259668000
_diffrn_orient_matrix_UB_22 0.0368869000
_diffrn_orient_matrix_UB_23 -0.0011898000
_diffrn_orient_matrix_UB_31 -0.0039007000
_diffrn_orient_matrix_UB_32 0.0003672000
_diffrn_orient_matrix_UB_33 0.0287776000
_diffrn_radiation_monochromator mirror
_diffrn_radiation_probe x-ray
_diffrn_radiation_type MoK\a
_diffrn_radiation_wavelength 0.71073
_diffrn_reflns_av_R_equivalents 0.0368
_diffrn_reflns_av_unetI/netI 0.0167
_diffrn_reflns_Laue_measured_fraction_full 0.996
_diffrn_reflns_Laue_measured_fraction_max 0.996
_diffrn_reflns_limit_h_max 15
_diffrn_reflns_limit_h_min -16
_diffrn_reflns_limit_k_max 21
_diffrn_reflns_limit_k_min -21
_diffrn_reflns_limit_l_max 29
_diffrn_reflns_limit_l_min -30
_diffrn_reflns_number 62442
_diffrn_reflns_point_group_measured_fraction_full 0.996
_diffrn_reflns_point_group_measured_fraction_max 0.996
_diffrn_reflns_theta_full 25.242
_diffrn_reflns_theta_max 26.372
_diffrn_reflns_theta_min 3.322
_diffrn_source 'micro-focus sealed X-ray tube'
_diffrn_source_type 'SuperNova (Mo) X-ray Source'
_exptl_absorpt_coefficient_mu 1.695
_exptl_absorpt_correction_T_max 1.00000
_exptl_absorpt_correction_T_min 0.62704
_exptl_absorpt_correction_type multi-scan
_exptl_absorpt_process_details
;
CrysAlisPro 1.171.39.46e (Rigaku Oxford Diffraction, 2018)
Empirical absorption correction using spherical harmonics,
 implemented in SCALE3 ABSPACK scaling algorithm.
;
_exptl_crystal_colour 'clear light colourless'
_exptl_crystal_colour_lustre clear
_exptl_crystal_colour_modifier light
_exptl_crystal_colour_primary colourless
_exptl_crystal_density_diffrn 1.306
_exptl_crystal_description plate
_exptl_crystal_F_000 2176
_exptl_crystal_size_max 0.2
_exptl_crystal_size_mid 0.2
_exptl_crystal_size_min 0.05
_refine_diff_density_max 0.655
_refine_diff_density_min -0.683
_refine_diff_density_rms 0.065
_refine_ls_extinction_method none
_refine_ls_goodness_of_fit_ref 1.276
_refine_ls_hydrogen_treatment constr
_refine_ls_matrix_type full
_refine_ls_number_parameters 266
_refine_ls_number_reflns 5501
_refine_ls_number_restraints 0
_refine_ls_restrained_S_all 1.276
_refine_ls_R_factor_all 0.0439
_refine_ls_R_factor_gt 0.0345
_refine_ls_shift/su_max 0.001
_refine_ls_shift/su_mean 0.000
_refine_ls_structure_factor_coef Fsqd
_refine_ls_weighting_details 'w=1/[\s^2^(Fo^2^)+(0.0063P)^2^+9.1855P] where P=(Fo^2^+2Fc^2^)/3'
_refine_ls_weighting_scheme calc
_refine_ls_wR_factor_gt 0.0563
_refine_ls_wR_factor_ref 0.0594
_reflns_Friedel_coverage 0.000
_reflns_number_gt 4625
_reflns_number_total 5501
_reflns_threshold_expression 'I > 2\s(I)'
_cod_data_source_file d2dt00996j2.cif
_cod_data_source_block compound7
_cod_depositor_comments 'Adding full bibliography for 7710344--7710352.cif.'
_cod_original_cell_volume 5381.16(18)
_cod_database_code 7710352
_shelx_shelxl_version_number 2018/1
_chemical_oxdiff_formula 'C1 H1 Ce1 Cl1'
_shelx_space_group_comment
;
The symmetry employed for this shelxl refinement is uniquely defined
by the following loop, which should always be used as a source of
symmetry information in preference to the above space-group names.
They are only intended as comments.
;
_reflns_odcompleteness_completeness 99.62
_reflns_odcompleteness_iscentric 1
_reflns_odcompleteness_theta 26.32
_olex2_refinement_description
;
1. Fixed Uiso
 At 1.2 times of:
  All C(H) groups
 At 1.5 times of:
  All C(H,H,H) groups
2.a Aromatic/amide H refined with riding coordinates:
 C8(H8), C1(H1), C7(H7), C20(H20), C21(H21), C14(H14)
2.b Idealised Me refined as rotating group:
 C5(H5A,H5B,H5C), C11(H11A,H11B,H11C), C12(H12A,H12B,H12C), C4(H4A,H4B,H4C),
 C24(H24A,H24B,H24C), C26(H26A,H26B,H26C), C13(H13A,H13B,H13C), C19(H19A,H19B,
 H19C), C6(H6A,H6B,H6C), C25(H25A,H25B,H25C), C18(H18A,H18B,H18C), C17(H17A,
 H17B,H17C)
;
_olex2_submission_special_instructions 'No special instructions were received'
_oxdiff_exptl_absorpt_empirical_details
;
Empirical correction (ABSPACK) includes:
- Absorption correction using spherical harmonics
- Frame scaling
;
_oxdiff_exptl_absorpt_empirical_full_max 1.811
_oxdiff_exptl_absorpt_empirical_full_min 0.464

loop_
_space_group_symop_operation_xyz
'x, y, z'
'-x+1/2, -y+1/2, z'
'-x, y+1/2, -z+1/2'
'x+1/2, -y, -z+1/2'
'-x, -y, -z'
'x-1/2, y-1/2, -z'
'x, -y-1/2, z-1/2'
'-x-1/2, y, z-1/2'

loop_
_atom_site_label
_atom_site_type_symbol
_atom_site_fract_x
_atom_site_fract_y
_atom_site_fract_z
_atom_site_U_iso_or_equiv
_atom_site_adp_type
_atom_site_occupancy
_atom_site_site_symmetry_order
_atom_site_calc_flag
_atom_site_refinement_flags_posn
_atom_site_refinement_flags_adp
_atom_site_refinement_flags_occupancy
_atom_site_disorder_assembly
_atom_site_disorder_group
La1 La 0.750000 0.250000 0.20099(2) 0.02004(6) Uani 1 2 d S T P . .
La2 La 0.750000 0.250000 0.38778(2) 0.02215(6) Uani 1 2 d S T P . .
Cl1 Cl 0.85169(6) 0.31899(5) 0.29443(3) 0.02790(16) Uani 1 1 d . . . . .
C8 C 0.6891(2) 0.36312(18) 0.12597(12) 0.0251(7) Uani 1 1 d . . . . .
H8 H 0.744519 0.384596 0.106991 0.030 Uiso 1 1 calc R . . . .
C1 C 0.5646(2) 0.34226(18) 0.18937(12) 0.0251(7) Uani 1 1 d . . . . .
H1 H 0.523467 0.347728 0.220131 0.030 Uiso 1 1 calc R . . . .
C7 C 0.6344(2) 0.29433(19) 0.11156(12) 0.0260(7) Uani 1 1 d . . . . .
H7 H 0.647727 0.262913 0.081309 0.031 Uiso 1 1 calc R . . . .
C22 C 0.7179(2) 0.40148(19) 0.43574(13) 0.0286(7) Uani 1 1 d . . . . .
C9 C 0.6454(2) 0.39415(18) 0.17430(12) 0.0243(7) Uani 1 1 d . . . . .
C20 C 0.6113(2) 0.3016(2) 0.46534(12) 0.0290(7) Uani 1 1 d . . . . .
H20 H 0.584745 0.260116 0.485909 0.035 Uiso 1 1 calc R . . . .
C5 C 0.4034(3) 0.2177(3) 0.19732(16) 0.0522(11) Uani 1 1 d . . . . .
H5A H 0.446028 0.205052 0.228049 0.078 Uiso 1 1 calc GR . . . .
H5B H 0.350356 0.178321 0.193598 0.078 Uiso 1 1 calc GR . . . .
H5C H 0.372222 0.268632 0.202660 0.078 Uiso 1 1 calc GR . . . .
C11 C 0.7834(3) 0.4924(2) 0.20162(17) 0.0434(9) Uani 1 1 d . . . . .
H11A H 0.816406 0.454193 0.224711 0.065 Uiso 1 1 calc GR . . . .
H11B H 0.794047 0.544520 0.216066 0.065 Uiso 1 1 calc GR . . . .
H11C H 0.812287 0.489304 0.165732 0.065 Uiso 1 1 calc GR . . . .
C21 C 0.7030(3) 0.3431(2) 0.47654(12) 0.0304(7) Uani 1 1 d . . . . .
H21 H 0.746749 0.333760 0.505840 0.036 Uiso 1 1 calc R . . . .
C10 C 0.6675(3) 0.47496(19) 0.19897(13) 0.0308(7) Uani 1 1 d . . . . .
C14 C 0.6334(2) 0.39326(19) 0.39952(12) 0.0271(7) Uani 1 1 d . . . . .
H14 H 0.623650 0.423201 0.368198 0.033 Uiso 1 1 calc R . . . .
C3 C 0.4695(2) 0.2192(2) 0.14574(14) 0.0308(7) Uani 1 1 d . . . . .
C12 C 0.6235(3) 0.4805(2) 0.25664(15) 0.0470(10) Uani 1 1 d . . . . .
H12A H 0.549771 0.475496 0.255314 0.071 Uiso 1 1 calc GR . . . .
H12B H 0.641587 0.530693 0.272241 0.071 Uiso 1 1 calc GR . . . .
H12C H 0.651731 0.438679 0.278535 0.071 Uiso 1 1 calc GR . . . .
C15 C 0.5661(2) 0.33313(19) 0.41781(12) 0.0275(7) Uani 1 1 d . . . . .
C16 C 0.4565(2) 0.3179(2) 0.39764(13) 0.0315(7) Uani 1 1 d . . . . .
C2 C 0.5560(2) 0.28055(19) 0.15042(12) 0.0252(7) Uani 1 1 d . . . . .
C4 C 0.4011(3) 0.2420(3) 0.09739(16) 0.0520(11) Uani 1 1 d . . . . .
H4A H 0.345292 0.204857 0.094294 0.078 Uiso 1 1 calc GR . . . .
H4B H 0.441341 0.241195 0.064618 0.078 Uiso 1 1 calc GR . . . .
H4C H 0.373733 0.294163 0.102981 0.078 Uiso 1 1 calc GR . . . .
C23 C 0.8004(3) 0.4654(2) 0.43575(14) 0.0356(8) Uani 1 1 d . . . . .
C24 C 0.9064(3) 0.4309(3) 0.44896(19) 0.0574(12) Uani 1 1 d . . . . .
H24A H 0.904743 0.407106 0.484401 0.086 Uiso 1 1 calc GR . . . .
H24B H 0.956991 0.472397 0.448417 0.086 Uiso 1 1 calc GR . . . .
H24C H 0.924001 0.391565 0.422367 0.086 Uiso 1 1 calc GR . . . .
C26 C 0.8067(3) 0.5080(2) 0.38094(16) 0.0492(10) Uani 1 1 d . . . . .
H26A H 0.823008 0.470480 0.352906 0.074 Uiso 1 1 calc GR . . . .
H26B H 0.859569 0.547772 0.382466 0.074 Uiso 1 1 calc GR . . . .
H26C H 0.741547 0.532512 0.373065 0.074 Uiso 1 1 calc GR . . . .
C13 C 0.6161(3) 0.5381(2) 0.16351(17) 0.0529(11) Uani 1 1 d . . . . .
H13A H 0.644371 0.535835 0.127438 0.079 Uiso 1 1 calc GR . . . .
H13B H 0.628703 0.589477 0.178806 0.079 Uiso 1 1 calc GR . . . .
H13C H 0.543140 0.528577 0.162014 0.079 Uiso 1 1 calc GR . . . .
C19 C 0.4468(3) 0.3357(3) 0.33659(14) 0.0448(10) Uani 1 1 d . . . . .
H19A H 0.462213 0.390461 0.330117 0.067 Uiso 1 1 calc GR . . . .
H19B H 0.377636 0.324545 0.324804 0.067 Uiso 1 1 calc GR . . . .
H19C H 0.494379 0.303163 0.316692 0.067 Uiso 1 1 calc GR . . . .
C6 C 0.5137(3) 0.1369(2) 0.1362(2) 0.0594(13) Uani 1 1 d . . . . .
H6A H 0.554785 0.121536 0.166934 0.089 Uiso 1 1 calc GR . . . .
H6B H 0.555880 0.137298 0.104104 0.089 Uiso 1 1 calc GR . . . .
H6C H 0.458211 0.099785 0.131540 0.089 Uiso 1 1 calc GR . . . .
C25 C 0.7711(4) 0.5265(3) 0.47948(19) 0.0702(15) Uani 1 1 d . . . . .
H25A H 0.704369 0.548201 0.471380 0.105 Uiso 1 1 calc GR . . . .
H25B H 0.821417 0.568202 0.479924 0.105 Uiso 1 1 calc GR . . . .
H25C H 0.769257 0.501209 0.514436 0.105 Uiso 1 1 calc GR . . . .
C18 C 0.4231(3) 0.2325(2) 0.40722(19) 0.0533(11) Uani 1 1 d . . . . .
H18A H 0.467542 0.197496 0.387307 0.080 Uiso 1 1 calc GR . . . .
H18B H 0.353194 0.225686 0.395062 0.080 Uiso 1 1 calc GR . . . .
H18C H 0.427346 0.220539 0.445323 0.080 Uiso 1 1 calc GR . . . .
C17 C 0.3854(3) 0.3738(3) 0.42902(16) 0.0503(11) Uani 1 1 d . . . . .
H17A H 0.389737 0.362217 0.467188 0.075 Uiso 1 1 calc GR . . . .
H17B H 0.315627 0.366632 0.416876 0.075 Uiso 1 1 calc GR . . . .
H17C H 0.406275 0.427513 0.422730 0.075 Uiso 1 1 calc GR . . . .

loop_
_atom_site_aniso_label
_atom_site_aniso_U_11
_atom_site_aniso_U_22
_atom_site_aniso_U_33
_atom_site_aniso_U_23
_atom_site_aniso_U_13
_atom_site_aniso_U_12
La1 0.02035(12) 0.02448(12) 0.01529(11) 0.000 0.000 0.00135(11)
La2 0.02295(12) 0.02808(13) 0.01542(11) 0.000 0.000 0.00814(12)
Cl1 0.0292(4) 0.0317(4) 0.0228(3) -0.0020(3) -0.0004(3) -0.0026(3)
C8 0.0248(16) 0.0289(17) 0.0216(15) 0.0077(13) 0.0003(13) -0.0009(13)
C1 0.0257(16) 0.0287(17) 0.0210(15) 0.0033(12) 0.0009(12) 0.0033(13)
C7 0.0255(16) 0.0372(19) 0.0152(14) 0.0023(13) -0.0032(12) 0.0011(14)
C22 0.0307(17) 0.0288(18) 0.0263(16) -0.0088(13) 0.0030(13) 0.0087(13)
C9 0.0236(16) 0.0254(16) 0.0240(16) 0.0060(12) -0.0014(13) 0.0022(13)
C20 0.0269(17) 0.0353(19) 0.0247(16) -0.0013(14) 0.0060(13) 0.0086(14)
C5 0.038(2) 0.062(3) 0.056(3) 0.003(2) 0.0088(19) -0.024(2)
C11 0.043(2) 0.0269(18) 0.060(2) -0.0015(18) -0.0045(18) -0.0068(15)
C21 0.0343(18) 0.0392(19) 0.0176(15) -0.0078(13) -0.0031(14) 0.0129(15)
C10 0.0359(18) 0.0241(16) 0.0323(18) 0.0040(14) 0.0006(15) 0.0018(14)
C14 0.0298(17) 0.0312(18) 0.0203(15) -0.0033(13) 0.0014(13) 0.0128(14)
C3 0.0209(16) 0.0319(18) 0.0395(19) -0.0003(15) -0.0037(14) -0.0031(14)
C12 0.065(3) 0.032(2) 0.045(2) -0.0119(17) 0.009(2) -0.0059(19)
C15 0.0265(17) 0.0329(18) 0.0230(16) -0.0025(13) 0.0046(13) 0.0116(14)
C16 0.0208(16) 0.039(2) 0.0344(18) -0.0005(15) 0.0023(14) 0.0124(15)
C2 0.0203(15) 0.0313(17) 0.0240(15) 0.0048(13) -0.0050(13) 0.0003(13)
C4 0.033(2) 0.065(3) 0.058(2) 0.010(2) -0.0199(18) -0.012(2)
C23 0.0376(19) 0.0313(19) 0.0377(19) -0.0129(15) -0.0007(16) 0.0041(16)
C24 0.037(2) 0.053(3) 0.082(3) 0.002(2) -0.011(2) -0.005(2)
C26 0.053(2) 0.042(2) 0.053(2) -0.0056(19) -0.001(2) -0.0091(19)
C13 0.064(3) 0.029(2) 0.065(3) 0.0084(19) -0.014(2) 0.0091(19)
C19 0.0308(19) 0.066(3) 0.037(2) -0.0044(19) -0.0063(16) 0.0144(19)
C6 0.033(2) 0.034(2) 0.112(4) -0.007(2) 0.001(2) -0.0074(18)
C25 0.092(4) 0.052(3) 0.067(3) -0.036(2) 0.020(3) -0.007(3)
C18 0.033(2) 0.050(3) 0.077(3) 0.002(2) -0.012(2) -0.0023(18)
C17 0.033(2) 0.065(3) 0.053(2) -0.009(2) 0.0079(18) 0.0191(19)

loop_
_atom_type_symbol
_atom_type_description
_atom_type_scat_dispersion_real
_atom_type_scat_dispersion_imag
_atom_type_scat_source
C C 0.0033 0.0016 'International Tables Vol C Tables 4.2.6.8 and 6.1.1.4'
H H 0.0000 0.0000 'International Tables Vol C Tables 4.2.6.8 and 6.1.1.4'
Cl Cl 0.1484 0.1585 'International Tables Vol C Tables 4.2.6.8 and 6.1.1.4'
La La -0.2871 2.4523 'International Tables Vol C Tables 4.2.6.8 and 6.1.1.4'

loop_
_geom_angle_atom_site_label_1
_geom_angle_atom_site_label_2
_geom_angle_atom_site_label_3
_geom_angle
_geom_angle_site_symmetry_1
_geom_angle_site_symmetry_3
_geom_angle_publ_flag
Cl1 La1 Cl1 74.87(3) . 2_655 ?
C8 La1 Cl1 132.59(6) . 2_655 ?
C8 La1 Cl1 132.59(6) 2_655 . ?
C8 La1 Cl1 112.36(7) . . ?
C8 La1 Cl1 112.36(7) 2_655 2_655 ?
C8 La1 C8 96.52(13) . 2_655 ?
C8 La1 C1 47.36(9) . . ?
C8 La1 C1 123.04(9) . 2_655 ?
C8 La1 C1 47.36(9) 2_655 2_655 ?
C8 La1 C1 123.04(9) 2_655 . ?
C8 La1 C9 29.07(8) . . ?
C8 La1 C9 124.67(9) 2_655 . ?
C8 La1 C9 29.07(8) 2_655 2_655 ?
C8 La1 C9 124.67(9) . 2_655 ?
C8 La1 C2 48.23(9) . . ?
C8 La1 C2 94.91(9) 2_655 . ?
C8 La1 C2 48.23(9) 2_655 2_655 ?
C8 La1 C2 94.91(9) . 2_655 ?
C1 La1 Cl1 85.24(6) . 2_655 ?
C1 La1 Cl1 85.24(6) 2_655 . ?
C1 La1 Cl1 103.92(6) . . ?
C1 La1 Cl1 103.92(6) 2_655 2_655 ?
C1 La1 C1 168.61(12) . 2_655 ?
C7 La1 Cl1 140.29(7) 2_655 2_655 ?
C7 La1 Cl1 119.62(6) . 2_655 ?
C7 La1 Cl1 140.29(7) . . ?
C7 La1 Cl1 119.62(6) 2_655 . ?
C7 La1 C8 29.44(9) . . ?
C7 La1 C8 79.14(9) 2_655 . ?
C7 La1 C8 29.44(9) 2_655 2_655 ?
C7 La1 C8 79.14(9) . 2_655 ?
C7 La1 C1 121.34(9) 2_655 . ?
C7 La1 C1 47.31(9) . . ?
C7 La1 C1 47.31(9) 2_655 2_655 ?
C7 La1 C1 121.34(9) . 2_655 ?
C7 La1 C7 74.58(13) 2_655 . ?
C7 La1 C9 107.73(9) . 2_655 ?
C7 La1 C9 47.99(9) 2_655 2_655 ?
C7 La1 C9 47.99(9) . . ?
C7 La1 C9 107.73(9) 2_655 . ?
C7 La1 C2 100.36(9) . 2_655 ?
C7 La1 C2 29.12(9) 2_655 2_655 ?
C7 La1 C2 29.12(9) . . ?
C7 La1 C2 100.36(9) 2_655 . ?
C9 La1 Cl1 108.00(6) 2_655 . ?
C9 La1 Cl1 93.15(6) 2_655 2_655 ?
C9 La1 Cl1 108.01(6) . 2_655 ?
C9 La1 Cl1 93.15(6) . . ?
C9 La1 C1 146.42(8) . 2_655 ?
C9 La1 C1 28.53(8) . . ?
C9 La1 C1 28.53(8) 2_655 2_655 ?
C9 La1 C1 146.42(8) 2_655 . ?
C9 La1 C9 153.50(12) 2_655 . ?
C2 La1 Cl1 91.02(6) . 2_655 ?
C2 La1 Cl1 91.02(6) 2_655 . ?
C2 La1 Cl1 132.43(7) . . ?
C2 La1 Cl1 132.43(7) 2_655 2_655 ?
C2 La1 C1 28.70(9) . . ?
C2 La1 C1 142.24(9) 2_655 . ?
C2 La1 C1 142.24(9) . 2_655 ?
C2 La1 C1 28.70(9) 2_655 2_655 ?
C2 La1 C9 118.11(9) 2_655 . ?
C2 La1 C9 118.11(9) . 2_655 ?
C2 La1 C9 47.85(9) . . ?
C2 La1 C9 47.85(9) 2_655 2_655 ?
C2 La1 C2 128.30(12) 2_655 . ?
Cl1 La2 Cl1 74.93(3) 2_655 . ?
C22 La2 Cl1 128.62(7) 2_655 . ?
C22 La2 Cl1 91.90(7) 2_655 2_655 ?
C22 La2 Cl1 91.90(7) . . ?
C22 La2 Cl1 128.62(7) . 2_655 ?
C22 La2 C22 131.08(13) 2_655 . ?
C22 La2 C14 28.72(9) 2_655 2_655 ?
C22 La2 C14 142.52(9) 2_655 . ?
C22 La2 C14 142.52(9) . 2_655 ?
C22 La2 C14 28.72(9) . . ?
C22 La2 C15 117.11(9) 2_655 . ?
C22 La2 C15 117.11(9) . 2_655 ?
C22 La2 C15 47.98(9) . . ?
C22 La2 C15 47.98(9) 2_655 2_655 ?
C20 La2 Cl1 135.84(7) . . ?
C20 La2 Cl1 112.27(7) 2_655 . ?
C20 La2 Cl1 112.27(7) . 2_655 ?
C20 La2 Cl1 135.84(7) 2_655 2_655 ?
C20 La2 C22 48.35(10) . . ?
C20 La2 C22 48.35(10) 2_655 2_655 ?
C20 La2 C22 95.32(10) . 2_655 ?
C20 La2 C22 95.32(10) 2_655 . ?
C20 La2 C20 92.64(13) . 2_655 ?
C20 La2 C14 47.25(9) 2_655 2_655 ?
C20 La2 C14 47.26(9) . . ?
C20 La2 C14 122.66(9) . 2_655 ?
C20 La2 C14 122.66(9) 2_655 . ?
C20 La2 C15 121.21(9) . 2_655 ?
C20 La2 C15 121.22(9) 2_655 . ?
C20 La2 C15 29.00(9) 2_655 2_655 ?
C20 La2 C15 29.00(9) . . ?
C21 La2 Cl1 119.93(7) . . ?
C21 La2 Cl1 139.23(7) . 2_655 ?
C21 La2 Cl1 119.93(7) 2_655 2_655 ?
C21 La2 Cl1 139.23(7) 2_655 . ?
C21 La2 C22 29.29(9) . . ?
C21 La2 C22 102.52(10) . 2_655 ?
C21 La2 C22 102.52(10) 2_655 . ?
C21 La2 C22 29.29(9) 2_655 2_655 ?
C21 La2 C20 29.53(10) 2_655 2_655 ?
C21 La2 C20 29.53(10) . . ?
C21 La2 C20 77.11(9) 2_655 . ?
C21 La2 C20 77.12(9) . 2_655 ?
C21 La2 C21 75.37(14) . 2_655 ?
C21 La2 C14 121.18(9) . 2_655 ?
C21 La2 C14 47.38(9) 2_655 2_655 ?
C21 La2 C14 47.38(9) . . ?
C21 La2 C14 121.18(9) 2_655 . ?
C21 La2 C15 105.03(9) . 2_655 ?
C21 La2 C15 48.12(9) 2_655 2_655 ?
C21 La2 C15 48.12(9) . . ?
C21 La2 C15 105.03(9) 2_655 . ?
C14 La2 Cl1 88.84(7) 2_655 2_655 ?
C14 La2 Cl1 88.84(7) . . ?
C14 La2 Cl1 100.37(6) . 2_655 ?
C14 La2 Cl1 100.37(6) 2_655 . ?
C14 La2 C14 168.44(12) 2_655 . ?
C15 La2 Cl1 112.71(7) . . ?
C15 La2 Cl1 91.34(7) 2_655 . ?
C15 La2 Cl1 91.34(7) . 2_655 ?
C15 La2 Cl1 112.72(7) 2_655 2_655 ?
C15 La2 C14 145.76(9) 2_655 . ?
C15 La2 C14 28.53(9) 2_655 2_655 ?
C15 La2 C14 145.76(9) . 2_655 ?
C15 La2 C14 28.53(9) . . ?
C15 La2 C15 150.10(12) . 2_655 ?
La2 Cl1 La1 105.10(2) . . ?
La1 C8 H8 112.5 . . ?
C7 C8 La1 75.00(17) . . ?
C7 C8 H8 125.8 . . ?
C7 C8 C9 108.4(3) . . ?
C9 C8 La1 79.08(17) . . ?
C9 C8 H8 125.8 . . ?
La1 C1 H1 116.9 . . ?
C9 C1 La1 75.19(17) . . ?
C9 C1 H1 125.2 . . ?
C9 C1 C2 109.7(3) . . ?
C2 C1 La1 74.66(17) . . ?
C2 C1 H1 125.2 . . ?
La1 C7 H7 112.4 . . ?
C8 C7 La1 75.56(16) . . ?
C8 C7 H7 125.4 . . ?
C8 C7 C2 109.1(3) . . ?
C2 C7 La1 78.89(16) . . ?
C2 C7 H7 125.4 . . ?
C21 C22 La2 71.82(17) . . ?
C21 C22 C23 126.1(3) . . ?
C14 C22 La2 76.40(18) . . ?
C14 C22 C21 105.7(3) . . ?
C14 C22 C23 127.8(3) . . ?
C23 C22 La2 122.4(2) . . ?
C8 C9 La1 71.85(17) . . ?
C8 C9 C10 126.3(3) . . ?
C1 C9 La1 76.28(17) . . ?
C1 C9 C8 106.6(3) . . ?
C1 C9 C10 126.2(3) . . ?
C10 C9 La1 125.7(2) . . ?
La2 C20 H20 112.2 . . ?
C21 C20 La2 75.09(17) . . ?
C21 C20 H20 125.5 . . ?
C21 C20 C15 108.9(3) . . ?
C15 C20 La2 79.46(17) . . ?
C15 C20 H20 125.5 . . ?
H5A C5 H5B 109.5 . . ?
H5A C5 H5C 109.5 . . ?
H5B C5 H5C 109.5 . . ?
C3 C5 H5A 109.5 . . ?
C3 C5 H5B 109.5 . . ?
C3 C5 H5C 109.5 . . ?
H11A C11 H11B 109.5 . . ?
H11A C11 H11C 109.5 . . ?
H11B C11 H11C 109.5 . . ?
C10 C11 H11A 109.5 . . ?
C10 C11 H11B 109.5 . . ?
C10 C11 H11C 109.5 . . ?
La2 C21 H21 112.5 . . ?
C22 C21 La2 78.89(17) . . ?
C22 C21 H21 125.6 . . ?
C20 C21 La2 75.38(17) . . ?
C20 C21 C22 108.8(3) . . ?
C20 C21 H21 125.6 . . ?
C9 C10 C11 111.9(3) . . ?
C9 C10 C12 110.7(3) . . ?
C9 C10 C13 108.5(3) . . ?
C12 C10 C11 108.3(3) . . ?
C13 C10 C11 108.5(3) . . ?
C13 C10 C12 108.9(3) . . ?
La2 C14 H14 116.6 . . ?
C22 C14 La2 74.88(17) . . ?
C22 C14 H14 124.9 . . ?
C15 C14 La2 75.51(17) . . ?
C15 C14 C22 110.3(3) . . ?
C15 C14 H14 124.9 . . ?
C5 C3 C4 108.8(3) . . ?
C2 C3 C5 111.0(3) . . ?
C2 C3 C4 108.2(3) . . ?
C6 C3 C5 108.8(3) . . ?
C6 C3 C2 110.9(3) . . ?
C6 C3 C4 109.1(3) . . ?
C10 C12 H12A 109.5 . . ?
C10 C12 H12B 109.5 . . ?
C10 C12 H12C 109.5 . . ?
H12A C12 H12B 109.5 . . ?
H12A C12 H12C 109.5 . . ?
H12B C12 H12C 109.5 . . ?
C20 C15 La2 71.54(17) . . ?
C20 C15 C16 126.2(3) . . ?
C14 C15 La2 75.96(17) . . ?
C14 C15 C20 106.2(3) . . ?
C14 C15 C16 126.3(3) . . ?
C16 C15 La2 127.4(2) . . ?
C15 C16 C19 111.2(3) . . ?
C15 C16 C17 107.0(3) . . ?
C18 C16 C15 112.0(3) . . ?
C18 C16 C19 108.2(3) . . ?
C18 C16 C17 109.6(3) . . ?
C17 C16 C19 108.9(3) . . ?
C1 C2 La1 76.64(17) . . ?
C1 C2 C3 127.3(3) . . ?
C7 C2 La1 71.99(16) . . ?
C7 C2 C1 106.1(3) . . ?
C7 C2 C3 125.9(3) . . ?
C3 C2 La1 123.7(2) . . ?
C3 C4 H4A 109.5 . . ?
C3 C4 H4B 109.5 . . ?
C3 C4 H4C 109.5 . . ?
H4A C4 H4B 109.5 . . ?
H4A C4 H4C 109.5 . . ?
H4B C4 H4C 109.5 . . ?
C22 C23 C24 111.2(3) . . ?
C22 C23 C26 111.9(3) . . ?
C22 C23 C25 107.7(3) . . ?
C24 C23 C26 108.6(3) . . ?
C24 C23 C25 109.2(3) . . ?
C26 C23 C25 108.2(3) . . ?
C23 C24 H24A 109.5 . . ?
C23 C24 H24B 109.5 . . ?
C23 C24 H24C 109.5 . . ?
H24A C24 H24B 109.5 . . ?
H24A C24 H24C 109.5 . . ?
H24B C24 H24C 109.5 . . ?
C23 C26 H26A 109.5 . . ?
C23 C26 H26B 109.5 . . ?
C23 C26 H26C 109.5 . . ?
H26A C26 H26B 109.5 . . ?
H26A C26 H26C 109.5 . . ?
H26B C26 H26C 109.5 . . ?
C10 C13 H13A 109.5 . . ?
C10 C13 H13B 109.5 . . ?
C10 C13 H13C 109.5 . . ?
H13A C13 H13B 109.5 . . ?
H13A C13 H13C 109.5 . . ?
H13B C13 H13C 109.5 . . ?
C16 C19 H19A 109.5 . . ?
C16 C19 H19B 109.5 . . ?
C16 C19 H19C 109.5 . . ?
H19A C19 H19B 109.5 . . ?
H19A C19 H19C 109.5 . . ?
H19B C19 H19C 109.5 . . ?
C3 C6 H6A 109.5 . . ?
C3 C6 H6B 109.5 . . ?
C3 C6 H6C 109.5 . . ?
H6A C6 H6B 109.5 . . ?
H6A C6 H6C 109.5 . . ?
H6B C6 H6C 109.5 . . ?
C23 C25 H25A 109.5 . . ?
C23 C25 H25B 109.5 . . ?
C23 C25 H25C 109.5 . . ?
H25A C25 H25B 109.5 . . ?
H25A C25 H25C 109.5 . . ?
H25B C25 H25C 109.5 . . ?
C16 C18 H18A 109.5 . . ?
C16 C18 H18B 109.5 . . ?
C16 C18 H18C 109.5 . . ?
H18A C18 H18B 109.5 . . ?
H18A C18 H18C 109.5 . . ?
H18B C18 H18C 109.5 . . ?
C16 C17 H17A 109.5 . . ?
C16 C17 H17B 109.5 . . ?
C16 C17 H17C 109.5 . . ?
H17A C17 H17B 109.5 . . ?
H17A C17 H17C 109.5 . . ?
H17B C17 H17C 109.5 . . ?

loop_
_geom_bond_atom_site_label_1
_geom_bond_atom_site_label_2
_geom_bond_distance
_geom_bond_site_symmetry_2
_geom_bond_publ_flag
La1 Cl1 2.8936(8) 2_655 ?
La1 Cl1 2.8935(8) . ?
La1 C8 2.771(3) . ?
La1 C8 2.771(3) 2_655 ?
La1 C1 2.877(3) 2_655 ?
La1 C1 2.877(3) . ?
La1 C7 2.764(3) . ?
La1 C7 2.764(3) 2_655 ?
La1 C9 2.863(3) 2_655 ?
La1 C9 2.863(3) . ?
La1 C2 2.852(3) 2_655 ?
La1 C2 2.852(3) . ?
La2 Cl1 2.8916(8) 2_655 ?
La2 Cl1 2.8916(8) . ?
La2 C22 2.848(3) 2_655 ?
La2 C22 2.848(3) . ?
La2 C20 2.761(3) 2_655 ?
La2 C20 2.761(3) . ?
La2 C21 2.758(3) 2_655 ?
La2 C21 2.758(3) . ?
La2 C14 2.868(3) 2_655 ?
La2 C14 2.868(3) . ?
La2 C15 2.862(3) 2_655 ?
La2 C15 2.862(3) . ?
C8 H8 0.9300 . ?
C8 C7 1.406(4) . ?
C8 C9 1.417(4) . ?
C1 H1 0.9300 . ?
C1 C9 1.414(4) . ?
C1 C2 1.420(4) . ?
C7 H7 0.9300 . ?
C7 C2 1.414(4) . ?
C22 C21 1.420(5) . ?
C22 C14 1.418(4) . ?
C22 C23 1.519(5) . ?
C9 C10 1.521(4) . ?
C20 H20 0.9300 . ?
C20 C21 1.407(5) . ?
C20 C15 1.412(4) . ?
C5 H5A 0.9600 . ?
C5 H5B 0.9600 . ?
C5 H5C 0.9600 . ?
C5 C3 1.531(5) . ?
C11 H11A 0.9600 . ?
C11 H11B 0.9600 . ?
C11 H11C 0.9600 . ?
C11 C10 1.531(5) . ?
C21 H21 0.9300 . ?
C10 C12 1.531(5) . ?
C10 C13 1.530(5) . ?
C14 H14 0.9300 . ?
C14 C15 1.412(5) . ?
C3 C2 1.530(4) . ?
C3 C4 1.532(5) . ?
C3 C6 1.522(5) . ?
C12 H12A 0.9600 . ?
C12 H12B 0.9600 . ?
C12 H12C 0.9600 . ?
C15 C16 1.526(4) . ?
C16 C19 1.536(5) . ?
C16 C18 1.525(5) . ?
C16 C17 1.528(4) . ?
C4 H4A 0.9600 . ?
C4 H4B 0.9600 . ?
C4 H4C 0.9600 . ?
C23 C24 1.526(5) . ?
C23 C26 1.530(5) . ?
C23 C25 1.538(5) . ?
C24 H24A 0.9600 . ?
C24 H24B 0.9600 . ?
C24 H24C 0.9600 . ?
C26 H26A 0.9600 . ?
C26 H26B 0.9600 . ?
C26 H26C 0.9600 . ?
C13 H13A 0.9600 . ?
C13 H13B 0.9600 . ?
C13 H13C 0.9600 . ?
C19 H19A 0.9600 . ?
C19 H19B 0.9600 . ?
C19 H19C 0.9600 . ?
C6 H6A 0.9600 . ?
C6 H6B 0.9600 . ?
C6 H6C 0.9600 . ?
C25 H25A 0.9600 . ?
C25 H25B 0.9600 . ?
C25 H25C 0.9600 . ?
C18 H18A 0.9600 . ?
C18 H18B 0.9600 . ?
C18 H18C 0.9600 . ?
C17 H17A 0.9600 . ?
C17 H17B 0.9600 . ?
C17 H17C 0.9600 . ?
